data_4073558
loop_
_publ_author_name
'Ahmed, Takiya J.'
'Zakharov, Lev N.'
'Tyler, David R.'

_publ_section_title
;
 Organometallic Catalysis in Aqueous Solution. The Hydrolytic Activity of
 a Water-Solubleansa-Molybdocene Catalyst
;
_journal_issue 21
_journal_name_full Organometallics
_journal_page_first 5179
_journal_paper_doi 10.1021/om7004657
_journal_volume 26
_journal_year 2007
_chemical_formula_sum 'C23 H30 Mo O5 S'
_chemical_formula_weight 514.47
_chemical_name_systematic
; 
 ? 
;
_space_group_IT_number 2
_symmetry_cell_setting triclinic
_symmetry_space_group_name_Hall '-P 1'
_symmetry_space_group_name_H-M 'P -1'
_atom_sites_solution_hydrogens geom
_atom_sites_solution_primary direct
_atom_sites_solution_secondary difmap
_audit_creation_method SHELXL-97
_cell_angle_alpha 76.2590(10)
_cell_angle_beta 75.3250(10)
_cell_angle_gamma 84.3120(10)
_cell_formula_units_Z 2
_cell_length_a 7.7452(4)
_cell_length_b 10.5132(5)
_cell_length_c 14.7256(7)
_cell_measurement_reflns_used 5259
_cell_measurement_temperature 293(2)
_cell_measurement_theta_max 28.37
_cell_measurement_theta_min 2.20
_cell_volume 1125.78(10)
_computing_cell_refinement 'Bruker SMART'
_computing_data_collection 'Bruker SMART'
_computing_data_reduction 'Bruker SAINT'
_computing_molecular_graphics 'Bruker SHELXTL'
_computing_publication_material 'Bruker SHELXTL'
_computing_structure_refinement 'SHELXL-97 (Sheldrick, 1997)'
_computing_structure_solution 'SHELXS-97 (Sheldrick, 1990)'
_diffrn_ambient_temperature 293(2)
_diffrn_measured_fraction_theta_full 0.906
_diffrn_measured_fraction_theta_max 0.906
_diffrn_measurement_device_type 'CCD area detector'
_diffrn_measurement_method 'phi and omega scans'
_diffrn_radiation_monochromator graphite
_diffrn_radiation_source 'fine-focus sealed tube'
_diffrn_radiation_type MoK\a
_diffrn_radiation_wavelength 0.71073
_diffrn_reflns_av_R_equivalents 0.0135
_diffrn_reflns_av_sigmaI/netI 0.0159
_diffrn_reflns_limit_h_max 10
_diffrn_reflns_limit_h_min -10
_diffrn_reflns_limit_k_max 13
_diffrn_reflns_limit_k_min -13
_diffrn_reflns_limit_l_max 19
_diffrn_reflns_limit_l_min -19
_diffrn_reflns_number 13033
_diffrn_reflns_theta_full 28.54
_diffrn_reflns_theta_max 28.54
_diffrn_reflns_theta_min 2.00
_exptl_absorpt_coefficient_mu 0.707
_exptl_absorpt_correction_T_max 1.000
_exptl_absorpt_correction_T_min 0.903
_exptl_absorpt_correction_type multi-scan
_exptl_absorpt_process_details SADABS
_exptl_crystal_colour Green/Yellow
_exptl_crystal_density_diffrn 1.518
_exptl_crystal_density_meas 0
_exptl_crystal_density_method 'not measured'
_exptl_crystal_description Plate
_exptl_crystal_F_000 532
_exptl_crystal_size_max 0.48
_exptl_crystal_size_mid 0.23
_exptl_crystal_size_min 0.04
_refine_diff_density_max 0.397
_refine_diff_density_min -0.274
_refine_diff_density_rms 0.050
_refine_ls_extinction_method none
_refine_ls_goodness_of_fit_ref 1.012
_refine_ls_hydrogen_treatment mixed
_refine_ls_matrix_type full
_refine_ls_number_parameters 391
_refine_ls_number_reflns 5203
_refine_ls_number_restraints 0
_refine_ls_restrained_S_all 1.012
_refine_ls_R_factor_all 0.0211
_refine_ls_R_factor_gt 0.0203
_refine_ls_shift/su_max 0.001
_refine_ls_shift/su_mean 0.000
_refine_ls_structure_factor_coef Fsqd
_refine_ls_weighting_details 'calc w=1/[\s^2^(Fo^2^)+(0.0291P)^2^+0.4528P] where P=(Fo^2^+2Fc^2^)/3'
_refine_ls_weighting_scheme calc
_refine_ls_wR_factor_gt 0.0524
_refine_ls_wR_factor_ref 0.0531
_reflns_number_gt 5011
_reflns_number_total 5203
_reflns_threshold_expression >2sigma(I)
_cod_data_source_file om7004657-file003.cif
_cod_data_source_block tak1
_cod_depositor_comments
;
The following automatic conversions were performed:

'_symmetry_cell_setting' value 'Triclinic' changed to 'triclinic'
according to /home/saulius/struct/CIF-dictionaries/cif_core.dic
dictionary named 'cif_core.dic' version 2.4.1 from 2010-06-29.

Automatic conversion script
Id: cif_fix_values 1715 2011-07-08 13:25:40Z adriana 
;
_cod_original_sg_symbol_H-M P-1
_cod_database_code 4073558

loop_
_symmetry_equiv_pos_as_xyz
'x, y, z'
'-x, -y, -z'

loop_
_atom_site_label
_atom_site_type_symbol
_atom_site_fract_x
_atom_site_fract_y
_atom_site_fract_z
_atom_site_U_iso_or_equiv
_atom_site_adp_type
_atom_site_occupancy
_atom_site_symmetry_multiplicity
_atom_site_calc_flag
Mo1 Mo 0.028370(14) 0.376281(10) 0.599514(8) 0.02289(5) Uani 1 1 d
S1 S 0.28473(5) 0.74646(4) 0.66107(3) 0.03424(9) Uani 1 1 d
O1 O 0.02566(14) 0.57920(10) 0.53765(7) 0.0267(2) Uani 1 1 d
O2 O 0.26381(17) 0.73107(14) 0.56859(9) 0.0492(3) Uani 1 1 d
O3 O 0.33527(19) 0.87768(12) 0.65558(11) 0.0548(3) Uani 1 1 d
O4 O 0.39844(17) 0.64454(13) 0.70323(11) 0.0522(3) Uani 1 1 d
O5 O 0.6767(3) 0.0136(2) 0.58082(17) 0.0817(6) Uani 1 1 d
C1 C 0.29600(19) 0.38788(15) 0.62993(11) 0.0317(3) Uani 1 1 d
C2 C 0.32584(19) 0.39223(16) 0.52966(12) 0.0349(3) Uani 1 1 d
C3 C 0.2864(2) 0.27052(16) 0.51757(11) 0.0349(3) Uani 1 1 d
C4 C 0.2280(2) 0.18984(15) 0.60846(11) 0.0324(3) Uani 1 1 d
C5 C 0.23718(19) 0.26021(14) 0.67972(10) 0.0288(3) Uani 1 1 d
C6 C 0.1986(2) 0.20745(15) 0.78804(11) 0.0339(3) Uani 1 1 d
C7 C -0.0038(2) 0.17107(15) 0.82098(11) 0.0359(3) Uani 1 1 d
C8 C -0.1013(2) 0.26294(14) 0.75128(10) 0.0305(3) Uani 1 1 d
C9 C -0.1843(2) 0.22442(16) 0.68557(11) 0.0338(3) Uani 1 1 d
C10 C -0.2817(2) 0.33418(17) 0.64563(12) 0.0359(3) Uani 1 1 d
C11 C -0.2560(2) 0.44198(16) 0.68132(12) 0.0356(3) Uani 1 1 d
C12 C -0.1414(2) 0.40094(15) 0.74518(11) 0.0324(3) Uani 1 1 d
C13 C 0.3278(3) 0.0891(2) 0.80960(15) 0.0484(4) Uani 1 1 d
C14 C 0.2395(3) 0.3128(2) 0.83536(15) 0.0478(4) Uani 1 1 d
C15 C -0.0943(3) 0.1898(3) 0.92330(13) 0.0545(5) Uani 1 1 d
C16 C -0.0297(3) 0.02882(18) 0.81992(16) 0.0500(4) Uani 1 1 d
C17 C 0.0680(2) 0.72767(15) 0.73900(12) 0.0351(3) Uani 1 1 d
C18 C 0.0455(3) 0.66355(18) 0.83455(13) 0.0442(4) Uani 1 1 d
C19 C -0.1253(3) 0.6509(2) 0.89398(15) 0.0554(5) Uani 1 1 d
C20 C -0.2741(3) 0.7023(2) 0.85948(17) 0.0586(5) Uani 1 1 d
C21 C -0.2495(3) 0.7668(2) 0.76422(17) 0.0540(5) Uani 1 1 d
C22 C -0.0804(2) 0.78010(19) 0.70344(15) 0.0441(4) Uani 1 1 d
C23 C -0.4616(5) 0.6902(6) 0.9231(3) 0.1009(12) Uani 1 1 d
H1 H 0.318(3) 0.453(2) 0.6572(14) 0.044(5) Uiso 1 1 d
H2 H 0.368(3) 0.4649(19) 0.4792(14) 0.039(5) Uiso 1 1 d
H3 H 0.291(3) 0.2494(19) 0.4621(14) 0.040(5) Uiso 1 1 d
H4 H 0.196(2) 0.1080(19) 0.6207(13) 0.034(4) Uiso 1 1 d
H9 H -0.183(2) 0.1454(19) 0.6737(13) 0.036(5) Uiso 1 1 d
H10 H -0.344(3) 0.3352(18) 0.6000(14) 0.038(5) Uiso 1 1 d
H11 H -0.299(3) 0.5260(19) 0.6648(14) 0.040(5) Uiso 1 1 d
H12 H -0.115(3) 0.4504(19) 0.7813(14) 0.041(5) Uiso 1 1 d
H13A H 0.453(4) 0.118(2) 0.7893(17) 0.067(7) Uiso 1 1 d
H13B H 0.323(3) 0.020(2) 0.7799(16) 0.053(6) Uiso 1 1 d
H13C H 0.304(3) 0.049(2) 0.8782(17) 0.059(6) Uiso 1 1 d
H14A H 0.360(3) 0.336(2) 0.8112(17) 0.060(7) Uiso 1 1 d
H14B H 0.219(3) 0.281(2) 0.9011(16) 0.049(5) Uiso 1 1 d
H14C H 0.165(3) 0.391(2) 0.8258(15) 0.051(6) Uiso 1 1 d
H15A H -0.208(3) 0.161(2) 0.9400(17) 0.059(7) Uiso 1 1 d
H15B H -0.032(4) 0.139(3) 0.9696(19) 0.074(8) Uiso 1 1 d
H15C H -0.098(3) 0.278(2) 0.9297(15) 0.050(6) Uiso 1 1 d
H16A H -0.150(4) 0.014(2) 0.8335(17) 0.062(7) Uiso 1 1 d
H16B H 0.019(3) -0.028(2) 0.8654(17) 0.058(6) Uiso 1 1 d
H16C H 0.029(3) 0.004(2) 0.7575(17) 0.058(6) Uiso 1 1 d
H18 H 0.137(3) 0.6283(19) 0.8574(14) 0.040(5) Uiso 1 1 d
H19 H -0.142(3) 0.609(2) 0.9562(18) 0.065(7) Uiso 1 1 d
H21 H -0.341(3) 0.798(2) 0.7444(18) 0.064(7) Uiso 1 1 d
H22 H -0.067(3) 0.824(2) 0.6398(17) 0.057(6) Uiso 1 1 d
H23A H -0.506(7) 0.768(5) 0.941(4) 0.18(2) Uiso 1 1 d
H23B H -0.528(7) 0.652(6) 0.906(4) 0.20(3) Uiso 1 1 d
H23C H -0.453(5) 0.641(4) 0.982(3) 0.108(13) Uiso 1 1 d
H1O H 0.079(3) 0.6200(19) 0.5516(14) 0.035(5) Uiso 1 1 d
H5OA H 0.599(4) -0.015(3) 0.582(2) 0.085(12) Uiso 1 1 d
H5OB H 0.676(5) 0.081(4) 0.540(3) 0.116(14) Uiso 1 1 d

loop_
_atom_site_aniso_label
_atom_site_aniso_U_11
_atom_site_aniso_U_22
_atom_site_aniso_U_33
_atom_site_aniso_U_23
_atom_site_aniso_U_13
_atom_site_aniso_U_12
Mo1 0.02186(7) 0.02210(6) 0.02479(7) -0.00456(4) -0.00685(4) 0.00067(4)
S1 0.03180(19) 0.03032(18) 0.0444(2) -0.01363(15) -0.01095(15) -0.00111(14)
O1 0.0299(5) 0.0237(5) 0.0291(5) -0.0052(4) -0.0120(4) -0.0020(4)
O2 0.0437(7) 0.0651(8) 0.0431(7) -0.0194(6) -0.0065(5) -0.0138(6)
O3 0.0500(8) 0.0363(6) 0.0806(10) -0.0225(6) -0.0079(7) -0.0096(5)
O4 0.0400(7) 0.0499(7) 0.0658(9) -0.0118(6) -0.0164(6) 0.0106(6)
O5 0.0834(14) 0.0773(13) 0.0851(14) 0.0087(11) -0.0381(11) -0.0242(11)
C1 0.0268(7) 0.0313(7) 0.0391(8) -0.0048(6) -0.0149(6) 0.0007(5)
C2 0.0217(7) 0.0403(8) 0.0367(8) 0.0010(6) -0.0066(6) 0.0018(6)
C3 0.0285(7) 0.0447(8) 0.0307(7) -0.0120(6) -0.0075(6) 0.0120(6)
C4 0.0323(7) 0.0285(7) 0.0370(8) -0.0101(6) -0.0098(6) 0.0071(6)
C5 0.0276(7) 0.0278(6) 0.0319(7) -0.0059(5) -0.0116(5) 0.0055(5)
C6 0.0409(8) 0.0323(7) 0.0298(7) -0.0055(6) -0.0147(6) 0.0060(6)
C7 0.0441(9) 0.0324(7) 0.0279(7) -0.0013(6) -0.0090(6) 0.0017(6)
C8 0.0311(7) 0.0301(7) 0.0270(7) -0.0042(5) -0.0033(5) -0.0007(5)
C9 0.0310(7) 0.0330(7) 0.0355(8) -0.0041(6) -0.0052(6) -0.0077(6)
C10 0.0236(7) 0.0464(9) 0.0344(8) -0.0023(7) -0.0055(6) -0.0063(6)
C11 0.0265(7) 0.0373(8) 0.0359(8) -0.0031(6) -0.0017(6) 0.0047(6)
C12 0.0339(8) 0.0322(7) 0.0295(7) -0.0085(6) -0.0044(6) 0.0028(6)
C13 0.0530(11) 0.0453(10) 0.0424(10) 0.0009(8) -0.0196(8) 0.0143(8)
C14 0.0601(12) 0.0518(11) 0.0404(10) -0.0171(8) -0.0230(9) 0.0018(9)
C15 0.0605(13) 0.0664(14) 0.0287(9) -0.0036(8) -0.0060(8) 0.0058(11)
C16 0.0606(13) 0.0314(8) 0.0519(11) 0.0057(8) -0.0151(9) -0.0047(8)
C17 0.0350(8) 0.0318(7) 0.0424(8) -0.0156(6) -0.0098(6) 0.0004(6)
C18 0.0485(10) 0.0443(9) 0.0445(9) -0.0161(8) -0.0150(8) 0.0021(8)
C19 0.0646(13) 0.0575(12) 0.0423(10) -0.0170(9) -0.0022(9) -0.0064(10)
C20 0.0464(11) 0.0686(13) 0.0624(13) -0.0315(11) 0.0025(9) -0.0085(9)
C21 0.0345(9) 0.0666(13) 0.0674(13) -0.0278(11) -0.0134(9) 0.0031(9)
C22 0.0377(9) 0.0492(10) 0.0490(10) -0.0157(8) -0.0136(7) 0.0022(7)
C23 0.0574(17) 0.140(4) 0.094(3) -0.037(3) 0.0192(17) -0.017(2)

loop_
_atom_type_symbol
_atom_type_description
_atom_type_scat_dispersion_real
_atom_type_scat_dispersion_imag
_atom_type_scat_source
C C 0.0033 0.0016 'International Tables Vol C Tables 4.2.6.8 and 6.1.1.4'
H H 0.0000 0.0000 'International Tables Vol C Tables 4.2.6.8 and 6.1.1.4'
O O 0.0106 0.0060 'International Tables Vol C Tables 4.2.6.8 and 6.1.1.4'
S S 0.1246 0.1234 'International Tables Vol C Tables 4.2.6.8 and 6.1.1.4'
Mo Mo -1.6832 0.6857 'International Tables Vol C Tables 4.2.6.8 and 6.1.1.4'

loop_
_geom_angle_atom_site_label_1
_geom_angle_atom_site_label_2
_geom_angle_atom_site_label_3
_geom_angle
_geom_angle_site_symmetry_1
O1 Mo1 O1 66.90(5) 2_566
O1 Mo1 C1 125.45(5) 2_566
O1 Mo1 C1 90.40(5) .
O1 Mo1 C12 131.64(5) 2_566
O1 Mo1 C12 93.93(5) .
C1 Mo1 C12 97.08(6) .
O1 Mo1 C2 89.67(5) 2_566
O1 Mo1 C2 82.24(5) .
C1 Mo1 C2 36.71(6) .
C12 Mo1 C2 133.13(6) .
O1 Mo1 C8 137.49(5) 2_566
O1 Mo1 C8 130.68(5) .
C1 Mo1 C8 95.41(6) .
C12 Mo1 C8 36.75(5) .
C2 Mo1 C8 127.17(5) .
O1 Mo1 C9 102.00(5) 2_566
O1 Mo1 C9 135.83(5) .
C1 Mo1 C9 125.73(6) .
C12 Mo1 C9 60.62(6) .
C2 Mo1 C9 141.80(6) .
C8 Mo1 C9 36.32(5) .
O1 Mo1 C5 140.13(5) 2_566
O1 Mo1 C5 126.05(5) .
C1 Mo1 C5 36.29(5) .
C12 Mo1 C5 87.53(5) .
C2 Mo1 C5 59.71(5) .
C8 Mo1 C5 67.56(5) .
C9 Mo1 C5 90.68(6) .
O1 Mo1 C11 96.01(5) 2_566
O1 Mo1 C11 79.34(5) .
C1 Mo1 C11 129.10(6) .
C12 Mo1 C11 35.67(6) .
C2 Mo1 C11 156.74(6) .
C8 Mo1 C11 59.39(5) .
C9 Mo1 C11 58.73(6) .
C5 Mo1 C11 122.41(5) .
O1 Mo1 C4 107.84(5) 2_566
O1 Mo1 C4 140.56(5) .
C1 Mo1 C4 59.84(6) .
C12 Mo1 C4 113.59(5) .
C2 Mo1 C4 58.37(6) .
C8 Mo1 C4 80.98(5) .
C9 Mo1 C4 83.46(6) .
C5 Mo1 C4 35.68(5) .
C11 Mo1 C4 138.96(6) .
O1 Mo1 C3 81.67(5) 2_566
O1 Mo1 C3 109.97(5) .
C1 Mo1 C3 59.67(6) .
C12 Mo1 C3 145.59(5) .
C2 Mo1 C3 35.05(6) .
C8 Mo1 C3 115.10(5) .
C9 Mo1 C3 110.29(6) .
C5 Mo1 C3 58.52(5) .
C11 Mo1 C3 168.21(6) .
C4 Mo1 C3 34.13(5) .
O1 Mo1 C10 81.05(5) 2_566
O1 Mo1 C10 101.81(5) .
C1 Mo1 C10 153.50(6) .
C12 Mo1 C10 59.06(6) .
C2 Mo1 C10 167.31(6) .
C8 Mo1 C10 58.82(5) .
C9 Mo1 C10 34.80(6) .
C5 Mo1 C10 123.91(5) .
C11 Mo1 C10 34.60(6) .
C4 Mo1 C10 116.29(6) .
C3 Mo1 C10 133.86(6) .
O4 S1 O3 113.59(9) .
O4 S1 O2 112.87(9) .
O3 S1 O2 111.64(9) .
O4 S1 C17 106.36(8) .
O3 S1 C17 106.50(8) .
O2 S1 C17 105.15(8) .
Mo1 O1 Mo1 113.10(5) 2_566
Mo1 O1 H1O 122.1(15) 2_566
Mo1 O1 H1O 118.4(15) .
H5OA O5 H5OB 103(4) .
C5 C1 C2 106.89(14) .
C5 C1 Mo1 74.64(8) .
C2 C1 Mo1 72.74(8) .
C5 C1 H1 126.3(12) .
C2 C1 H1 126.7(13) .
Mo1 C1 H1 121.2(13) .
C3 C2 C1 109.03(14) .
C3 C2 Mo1 76.43(9) .
C1 C2 Mo1 70.55(8) .
C3 C2 H2 125.4(11) .
C1 C2 H2 125.5(12) .
Mo1 C2 H2 120.2(12) .
C4 C3 C2 108.26(14) .
C4 C3 Mo1 72.68(8) .
C2 C3 Mo1 68.53(8) .
C4 C3 H3 125.3(13) .
C2 C3 H3 126.4(12) .
Mo1 C3 H3 121.7(13) .
C3 C4 C5 108.39(14) .
C3 C4 Mo1 73.19(8) .
C5 C4 Mo1 70.23(8) .
C3 C4 H4 126.3(12) .
C5 C4 H4 125.3(12) .
Mo1 C4 H4 124.7(12) .
C1 C5 C4 107.37(13) .
C1 C5 C6 125.88(13) .
C4 C5 C6 126.71(13) .
C1 C5 Mo1 69.07(8) .
C4 C5 Mo1 74.09(8) .
C6 C5 Mo1 123.95(10) .
C5 C6 C14 108.87(14) .
C5 C6 C13 108.58(13) .
C14 C6 C13 106.93(15) .
C5 C6 C7 106.29(12) .
C14 C6 C7 112.83(14) .
C13 C6 C7 113.23(14) .
C8 C7 C16 109.14(14) .
C8 C7 C15 107.69(14) .
C16 C7 C15 106.91(16) .
C8 C7 C6 107.28(12) .
C16 C7 C6 112.63(14) .
C15 C7 C6 113.06(16) .
C9 C8 C12 107.29(13) .
C9 C8 C7 125.82(14) .
C12 C8 C7 126.66(14) .
C9 C8 Mo1 72.76(8) .
C12 C8 Mo1 70.85(8) .
C7 C8 Mo1 125.93(10) .
C10 C9 C8 107.73(14) .
C10 C9 Mo1 75.05(9) .
C8 C9 Mo1 70.92(8) .
C10 C9 H9 124.2(12) .
C8 C9 H9 128.0(12) .
Mo1 C9 H9 122.8(12) .
C9 C10 C11 108.94(14) .
C9 C10 Mo1 70.15(9) .
C11 C10 Mo1 71.57(9) .
C9 C10 H10 124.4(12) .
C11 C10 H10 126.5(12) .
Mo1 C10 H10 120.5(12) .
C10 C11 C12 108.63(14) .
C10 C11 Mo1 73.83(9) .
C12 C11 Mo1 69.14(8) .
C10 C11 H11 127.2(12) .
C12 C11 H11 124.1(12) .
Mo1 C11 H11 120.3(12) .
C11 C12 C8 107.27(14) .
C11 C12 Mo1 75.18(9) .
C8 C12 Mo1 72.39(8) .
C11 C12 H12 124.8(12) .
C8 C12 H12 127.3(13) .
Mo1 C12 H12 125.2(13) .
C6 C13 H13A 109.9(14) .
C6 C13 H13B 115.2(14) .
H13A C13 H13B 107.6(19) .
C6 C13 H13C 111.4(14) .
H13A C13 H13C 107.3(19) .
H13B C13 H13C 105.1(19) .
C6 C14 H14A 110.7(14) .
C6 C14 H14B 109.5(13) .
H14A C14 H14B 108.7(19) .
C6 C14 H14C 113.0(13) .
H14A C14 H14C 108.3(19) .
H14B C14 H14C 106.4(18) .
C7 C15 H15A 109.0(15) .
C7 C15 H15B 111.1(16) .
H15A C15 H15B 108(2) .
C7 C15 H15C 113.7(13) .
H15A C15 H15C 109(2) .
H15B C15 H15C 106(2) .
C7 C16 H16A 109.6(15) .
C7 C16 H16B 110.7(15) .
H16A C16 H16B 109(2) .
C7 C16 H16C 114.1(13) .
H16A C16 H16C 108.2(19) .
H16B C16 H16C 105.5(19) .
C18 C17 C22 119.83(17) .
C18 C17 S1 120.80(13) .
C22 C17 S1 119.36(14) .
C17 C18 C19 119.61(19) .
C17 C18 H18 120.7(13) .
C19 C18 H18 119.6(13) .
C18 C19 C20 121.2(2) .
C18 C19 H19 120.6(17) .
C20 C19 H19 118.2(16) .
C21 C20 C19 118.59(19) .
C21 C20 C23 119.3(3) .
C19 C20 C23 122.1(3) .
C20 C21 C22 121.3(2) .
C20 C21 H21 117.5(17) .
C22 C21 H21 121.2(17) .
C21 C22 C17 119.55(19) .
C21 C22 H22 119.8(14) .
C17 C22 H22 120.7(15) .
C20 C23 H23A 112(3) .
C20 C23 H23B 115(4) .
H23A C23 H23B 117(5) .
C20 C23 H23C 107(3) .
H23A C23 H23C 99(4) .
H23B C23 H23C 105(4) .

loop_
_geom_bond_atom_site_label_1
_geom_bond_atom_site_label_2
_geom_bond_distance
_geom_bond_site_symmetry_2
Mo1 O1 2.1009(10) 2_566
Mo1 O1 2.1117(10) .
Mo1 C1 2.2491(14) .
Mo1 C12 2.2727(15) .
Mo1 C2 2.2778(15) .
Mo1 C8 2.2931(14) .
Mo1 C9 2.3173(15) .
Mo1 C5 2.3220(14) .
Mo1 C11 2.3513(15) .
Mo1 C4 2.3728(14) .
Mo1 C3 2.3793(15) .
Mo1 C10 2.3803(15) .
S1 O4 1.4433(13) .
S1 O3 1.4495(12) .
S1 O2 1.4589(13) .
S1 C17 1.7762(17) .
O1 Mo1 2.1009(10) 2_566
O1 H1O 0.72(2) .
O5 H5OA 0.69(3) .
O5 H5OB 0.81(4) .
C1 C5 1.425(2) .
C1 C2 1.426(2) .
C1 H1 0.92(2) .
C2 C3 1.406(2) .
C2 H2 0.947(19) .
C3 C4 1.395(2) .
C3 H3 0.89(2) .
C4 C5 1.439(2) .
C4 H4 0.883(19) .
C5 C6 1.521(2) .
C6 C14 1.536(2) .
C6 C13 1.542(2) .
C6 C7 1.576(2) .
C7 C8 1.528(2) .
C7 C16 1.533(2) .
C7 C15 1.542(2) .
C8 C9 1.437(2) .
C8 C12 1.440(2) .
C9 C10 1.406(2) .
C9 H9 0.887(19) .
C10 C11 1.407(2) .
C10 H10 0.917(19) .
C11 C12 1.418(2) .
C11 H11 0.91(2) .
C12 H12 0.90(2) .
C13 H13A 1.00(3) .
C13 H13B 0.94(2) .
C13 H13C 0.97(2) .
C14 H14A 0.95(3) .
C14 H14B 0.92(2) .
C14 H14C 0.96(2) .
C15 H15A 0.91(3) .
C15 H15B 0.96(3) .
C15 H15C 0.95(2) .
C16 H16A 0.92(3) .
C16 H16B 0.92(2) .
C16 H16C 1.00(2) .
C17 C18 1.383(2) .
C17 C22 1.394(2) .
C18 C19 1.388(3) .
C18 H18 0.88(2) .
C19 C20 1.386(3) .
C19 H19 0.90(2) .
C20 C21 1.379(3) .
C20 C23 1.515(4) .
C21 C22 1.385(3) .
C21 H21 0.84(3) .
C22 H22 0.93(2) .
C23 H23A 0.93(5) .
C23 H23B 0.81(6) .
C23 H23C 0.91(4) .

loop_
_geom_hbond_atom_site_label_D
_geom_hbond_atom_site_label_H
_geom_hbond_atom_site_label_A
_geom_hbond_distance_DH
_geom_hbond_distance_HA
_geom_hbond_distance_DA
_geom_hbond_angle_DHA
_geom_hbond_site_symmetry_A
O1 H1O O2 0.72(2) 2.03(2) 2.7412(16) 169(2) .
O5 H5OA O3 0.69(3) 2.32(3) 2.962(3) 156(4) 1_545
O5 H5OB O2 0.81(4) 2.24(4) 3.031(3) 167(4) 2_666
